data_1521003
loop_
_publ_author_name
'Deng, H.'
'Zhao, Z.-X.'
'Dong, C.'
'Chen, H.'
'Wu, F.'
'Jia, S.-L.'
'Shen, J.-C.'

_publ_section_title
;
 Structural refinement of RE2 A Cu2 O6 from powder X-ray diffraction data
 (RE = La, Nd, A = Sr, Ca)
;
_journal_name_full 'Physica C (Amsterdam)'
_journal_page_first 285
_journal_page_last 293
_journal_volume 313
_journal_year 1999
_chemical_formula_sum 'Cu2 La Nd O6 Sr'
_chemical_name_systematic 'Nd (La Sr) Cu2 O6'
_space_group_IT_number 139
_symmetry_space_group_name_Hall '-I 4 2'
_symmetry_space_group_name_H-M 'I 4/m m m'
_cell_angle_alpha 90
_cell_angle_beta 90
_cell_angle_gamma 90
_cell_formula_units_Z 2
_cell_length_a 3.8532
_cell_length_b 3.8532
_cell_length_c 19.7463
_cell_volume 293.176
_citation_journal_id_ASTM PHYCE6
_cod_data_source_file Deng_PHYCE6_1999_593.cif
_cod_data_source_block Cu2La1Nd1O6Sr1
_cod_original_cell_volume 293.1763
_cod_original_formula_sum 'Cu2 La1 Nd1 O6 Sr1'
_cod_database_code 1521003

loop_
_symmetry_equiv_pos_as_xyz
x,y,z
-y,x,z
-x,-y,z
y,-x,z
x,-y,-z
y,x,-z
-x,y,-z
-y,-x,-z
-x,-y,-z
y,-x,-z
x,y,-z
-y,x,-z
-x,y,z
-y,-x,z
x,-y,z
y,x,z
x+1/2,y+1/2,z+1/2
-y+1/2,x+1/2,z+1/2
-x+1/2,-y+1/2,z+1/2
y+1/2,-x+1/2,z+1/2
x+1/2,-y+1/2,-z+1/2
y+1/2,x+1/2,-z+1/2
-x+1/2,y+1/2,-z+1/2
-y+1/2,-x+1/2,-z+1/2
-x+1/2,-y+1/2,-z+1/2
y+1/2,-x+1/2,-z+1/2
x+1/2,y+1/2,-z+1/2
-y+1/2,x+1/2,-z+1/2
-x+1/2,y+1/2,z+1/2
-y+1/2,-x+1/2,z+1/2
x+1/2,-y+1/2,z+1/2
y+1/2,x+1/2,z+1/2

loop_
_atom_site_label
_atom_site_type_symbol
_atom_site_fract_x
_atom_site_fract_y
_atom_site_fract_z
_atom_site_occupancy
_atom_site_U_iso_or_equiv
Nd1 Nd+3 0 0 0 1 0.0
La1 La+3 0 0 0.1791 0.5 0.0
Cu1 Cu+2 0 0 0.5919 1 0.0
Sr1 Sr+2 0 0 0.1791 0.5 0.0
O2 O-2 0 0 0.7036 1 0.0
O1 O-2 0 0.5 0.0942 1 0.0
